data_4322304
loop_
_publ_author_name
'Jennifer A. Aitken'
'Shannon Brown'
'Konstantinos Chondroudis'
'St\'ephane Jobic'
'Raymond Brec'
'Mercouri G. Kanatzidis'

_publ_section_title
;
 \b-Bi4(P2Se6)3: A New Ternary Selenophosphate Obtained in a P2Se5 Flux
;
_journal_name_full 'Inorganic Chemistry'
_journal_page_first 4795
_journal_page_last 4800
_journal_paper_doi 10.1021/ic990180h
_journal_volume 38
_journal_year 1999
_chemical_formula_sum 'Bi4 P6 Se18'
_chemical_formula_weight 2443
_space_group_IT_number 2
_symmetry_cell_setting triclinic
_symmetry_space_group_name_Hall '-P 1'
_symmetry_space_group_name_H-M 'P -1'
_cell_angle_alpha 90.493(6)
_cell_angle_beta 94.133(6)
_cell_angle_gamma 91.163(6)
_cell_formula_units_Z 2
_cell_length_a 12.2303(8)
_cell_length_b 6.7640(4)
_cell_length_c 17.866(1)
_cell_measurement_radiation MoK\a
_cell_measurement_temperature 293(2)
_cell_measurement_theta_max 27.79
_cell_measurement_theta_min 1.95
_cell_measurement_wavelength 0.71073
_cell_volume 1473.76(15)
_diffrn_measurement_device_type 'Stoe IPDS'
_diffrn_measurement_method Rotation
_diffrn_radiation_probe x-ray
_diffrn_radiation_type 'Mo K\a'
_diffrn_radiation_wavelength 0.71073
_diffrn_reflns_av_R_equivalents 0.0913
_diffrn_reflns_av_sigmaI/netI 0.1256
_diffrn_reflns_limit_h_max 16
_diffrn_reflns_limit_h_min -16
_diffrn_reflns_limit_k_max 8
_diffrn_reflns_limit_k_min -8
_diffrn_reflns_limit_l_max 23
_diffrn_reflns_limit_l_min -23
_diffrn_reflns_number 17396
_diffrn_reflns_theta_max 27.79
_diffrn_reflns_theta_min 1.95
_exptl_absorpt_coefficient_mu 47.992
_exptl_absorpt_correction_T_max 1.000
_exptl_absorpt_correction_T_min 1.000
_exptl_absorpt_correction_type none
_exptl_crystal_density_meas 5.504
_exptl_crystal_F_000 2068
_exptl_crystal_size_max 0.156
_exptl_crystal_size_mid 0.016
_exptl_crystal_size_min 0.016
_refine_diff_density_max 2.57
_refine_diff_density_min -2.17
_refine_ls_extinction_method none
_refine_ls_goodness_of_fit_all 0.71
_refine_ls_goodness_of_fit_obs 0.71
_refine_ls_number_parameters 263
_refine_ls_number_reflns 2223
_refine_ls_R_factor_all 0.0396
_refine_ls_R_factor_gt 0.0396
_refine_ls_shift/esd_max 0.0004
_refine_ls_shift/esd_mean 0.0001
_refine_ls_structure_factor_coef F
_refine_ls_weighting_details w=1/(\s^2^(F)+0.0009F^2^)
_refine_ls_weighting_scheme sigma
_refine_ls_wR_factor_all 0.0427
_refine_ls_wR_factor_gt 0.0427
_reflns_limit_h_max 15
_reflns_limit_h_min -16
_reflns_limit_k_max 8
_reflns_limit_k_min -8
_reflns_limit_l_max 22
_reflns_limit_l_min 0
_reflns_number_observed 2223
_reflns_number_total 2223
_reflns_observed_criterion 3
_cod_data_source_file ic990180h.cif
_cod_data_source_block Bi4P6Se12
_cod_depositor_comments
;
The following automatic conversions were performed:

'_diffrn_radiation_probe' value 'X-ray' changed to 'x-ray' according
to the built-in table from CIF Core dictionary named 'cif_core.dic'
version 2.4.1 from 2010-06-29.

Automatic conversion script
Id: cif_fix_values 1673 2011-04-08 12:14:43Z adriana 
;
_cod_original_cell_volume 1473.8(2)
_cod_database_code 4322304
_cod_database_fobs_code 4322304

loop_
_symmetry_equiv_pos_site_id
_symmetry_equiv_pos_as_xyz
1 x,y,z
2 -x,-y,-z

loop_
_atom_site_aniso_label
_atom_site_aniso_U_11
_atom_site_aniso_U_22
_atom_site_aniso_U_33
_atom_site_aniso_U_12
_atom_site_aniso_U_13
_atom_site_aniso_U_23
Bi1 0.0213(8) 0.0155(9) 0.019(1) -0.0032(6) 0.0004(7) -0.0036(8)
Bi2 0.0188(8) 0.029(1) 0.035(1) 0.0051(7) 0.0081(7) 0.0026(9)
Bi3 0.0280(9) 0.024(1) 0.014(1) 0.0006(7) 0.0017(7) -0.0027(8)
Bi4 0.054(1) 0.021(1) 0.052(2) 0.0115(8) 0.030(1) 0.008(1)
Se1 0.015(2) 0.016(2) 0.012(2) -0.004(2) 0.002(2) 0.000(2)
Se2 0.012(2) 0.012(2) 0.015(2) -0.003(1) 0.000(2) -0.003(2)
Se3 0.007(2) 0.016(2) 0.013(2) 0.002(1) -0.005(1) -0.003(2)
Se4 0.009(2) 0.012(2) 0.017(2) 0.000(1) -0.001(2) -0.007(2)
Se5 0.011(2) 0.015(2) 0.022(3) 0.000(1) 0.003(2) 0.002(2)
Se6 0.015(2) 0.019(2) 0.018(2) 0.003(2) -0.007(2) -0.001(2)
Se7 0.007(2) 0.021(2) 0.013(2) -0.001(1) -0.003(2) 0.003(2)
Se8 0.011(2) 0.023(2) 0.016(2) 0.003(2) -0.004(2) -0.001(2)
Se9 0.013(2) 0.011(2) 0.017(2) 0.000(1) 0.001(2) -0.006(2)
Se10 0.006(2) 0.019(2) 0.019(2) 0.002(1) -0.002(2) 0.002(2)
Se11 0.013(2) 0.021(2) 0.022(3) 0.000(2) 0.002(2) 0.007(2)
Se12 0.013(2) 0.009(2) 0.020(3) -0.001(1) -0.002(2) -0.001(2)
Se13 0.015(2) 0.014(2) 0.016(2) 0.003(2) 0.003(2) -0.006(2)
Se14 0.010(2) 0.022(2) 0.020(3) -0.002(2) -0.001(2) -0.008(2)
Se15 0.012(2) 0.011(2) 0.026(3) -0.004(1) -0.006(2) 0.001(2)
Se16 0.009(2) 0.016(2) 0.026(3) -0.002(1) -0.005(2) 0.000(2)
Se17 0.017(2) 0.015(2) 0.014(2) 0.002(2) 0.000(2) -0.006(2)
Se18 0.022(2) 0.015(2) 0.018(3) -0.001(2) -0.006(2) -0.003(2)
P1 0.001(4) 0.009(5) 0.012(6) 0.003(3) 0.000(4) -0.004(5)
P2 0.006(4) 0.011(5) 0.010(6) 0.000(4) 0.005(4) 0.006(5)
P3 0.011(5) 0.011(5) 0.011(6) -0.007(4) 0.001(4) 0.001(5)
P4 0.013(5) 0.012(5) 0.007(6) -0.002(4) -0.009(4) -0.007(5)
P5 0.009(5) 0.017(6) 0.005(5) 0.003(4) -0.001(4) 0.001(5)
P6 0.004(4) 0.015(5) 0.009(6) -0.006(4) 0.000(4) 0.000(5)

loop_
_atom_site_label
_atom_site_type_symbol
_atom_site_symmetry_multiplicity
_atom_site_occupancy
_atom_site_fract_x
_atom_site_fract_y
_atom_site_fract_z
_atom_site_U_iso_or_equiv
Bi1 Bi 1 1 0.4656(1) -0.9342(2) 0.81320(9) 0.0189(5)
Bi2 Bi 1 1 -0.1031(1) -0.0218(3) 0.8850(1) 0.0273(6)
Bi3 Bi 1 1 0.0388(1) -0.4288(3) 0.6893(1) 0.0222(5)
Bi4 Bi 1 1 0.6113(3) -0.5265(6) 0.6189(3) 0.0408(7)
Se1 Se 1 1 0.4905(3) 0.6474(6) 0.0779(2) 0.014(1)
Se2 Se 1 1 0.5939(3) 0.3333(6) 0.4449(2) 0.013(1)
Se3 Se 1 1 0.5108(3) 0.3800(6) 0.2571(2) 0.012(1)
Se4 Se 1 1 0.3783(3) 0.1591(6) 0.0844(2) 0.013(1)
Se5 Se 1 1 0.1921(3) 0.3135(6) 0.2464(2) 0.016(1)
Se6 Se 1 1 0.1659(3) 0.6070(6) 0.0709(2) 0.018(1)
Se7 Se 1 1 0.0141(3) 0.8868(6) 0.2523(2) 0.014(1)
Se8 Se 1 1 0.8302(3) 0.6372(6) 0.4074(2) 0.017(1)
Se9 Se 1 1 0.2972(3) 0.8143(6) 0.2492(2) 0.014(1)
Se10 Se 1 1 0.6562(3) 0.1448(6) 0.0831(2) 0.015(1)
Se11 Se 1 1 0.1484(3) 0.6574(6) 0.4145(3) 0.018(1)
Se12 Se 1 1 0.9409(3) 0.3272(5) 0.1150(2) 0.014(1)
Se13 Se 1 1 0.5618(3) 0.8358(6) 0.3729(2) 0.015(1)
Se14 Se 1 1 0.7721(3) 0.1645(6) 0.3013(2) 0.017(1)
Se15 Se 1 1 0.7342(3) 0.6795(6) 0.2199(3) 0.017(1)
Se16 Se 1 1 0.3167(3) 0.1180(6) 0.4192(3) 0.017(1)
Se17 Se 1 1 0.8960(3) 0.8308(6) 0.0480(2) 0.015(1)
Se18 Se 1 1 0.0305(3) 0.1680(6) 0.4207(2) 0.019(1)
P1 P 1 1 0.2548(7) 0.554(1) 0.1787(6) 0.007(3)
P2 P 1 1 0.8269(7) 0.071(1) 0.1128(6) 0.009(3)
P3 P 1 1 0.4887(8) 0.059(1) 0.4426(6) 0.011(3)
P4 P 1 1 0.0793(7) 0.435(1) 0.4865(6) 0.011(3)
P5 P 1 1 0.4147(7) 0.432(1) 0.1501(6) 0.011(3)
P6 P 1 1 0.8365(7) 0.943(1) 0.2279(6) 0.009(3)

loop_
_atom_type_symbol
_atom_type_oxidation_number
_atom_type_number_in_cell
_atom_type_scat_dispersion_real
_atom_type_scat_dispersion_imag
_atom_type_scat_source
_atom_type_scat_Cromer_Mann_a1
_atom_type_scat_Cromer_Mann_b1
_atom_type_scat_Cromer_Mann_a2
_atom_type_scat_Cromer_Mann_b2
_atom_type_scat_Cromer_Mann_a3
_atom_type_scat_Cromer_Mann_b3
_atom_type_scat_Cromer_Mann_a4
_atom_type_scat_Cromer_Mann_b4
_atom_type_scat_Cromer_Mann_c
Bi 0 8 -4.108 10.257 International_Tables_Vol_C 33.3689 0.704 12.951 2.9238 16.5877 8.7937 6.4692 48.0093 13.5782
P 0 12 0.102 0.094 International_Tables_Vol_C 6.4345 1.9067 4.1791 27.157 1.78 0.526 1.4908 68.164497 1.1149
Se 0 36 -0.093 2.226 International_Tables_Vol_C 17.000601 2.4098 5.8196 0.2726 3.9731 15.2372 4.3543 43.816299 2.8409

loop_
_geom_bond_atom_site_label_1
_geom_bond_atom_site_label_2
_geom_bond_distance
_geom_bond_site_symmetry_1
_geom_bond_site_symmetry_2
P1 Bi2 3.840(9) . 2_566
P1 Bi4 3.87(1) . 2_656
P1 Se1 3.55(1) . .
P1 Se3 3.562(9) . .
P1 Se4 3.56(1) . .
P1 Se5 2.19(1) . .
P1 Se6 2.18(1) . .
P1 Se9 2.19(1) . .
P1 P5 2.23(1) . .
P2 Bi1 3.997(9) . 2_646
P2 Bi2 3.398(9) . 2_656
P2 Se6 3.96(1) . 2_665
P2 Se7 3.51(1) . 1_645
P2 Se10 2.186(9) . .
P2 Se12 2.20(1) . .
P2 Se14 3.53(1) . .
P2 Se15 3.50(1) . 1_545
P2 Se17 2.20(1) . 1_545
P2 P6 2.23(1) . 1_545
P3 Bi4 3.90(1) . 2_646
P3 Bi4 3.57(1) . 2_656
P3 Se2 2.24(1) . .
P3 Se2 3.52(1) . 2_656
P3 Se13 2.19(1) . 1_545
P3 Se13 3.47(1) . 2_666
P3 Se16 2.16(1) . .
P3 Se16 3.54(1) . 2_656
P3 P3 2.21(1) . 2_656
P4 Bi3 3.80(1) . 1_565
P4 Bi3 3.36(1) . 2_556
P4 Se8 3.57(1) . 1_455
P4 Se8 2.19(1) . 2_666
P4 Se11 2.18(1) . .
P4 Se11 3.45(1) . 2_566
P4 Se16 3.90(1) . .
P4 Se18 2.20(1) . .
P4 Se18 3.48(1) . 2_566
P4 P4 2.23(1) . 2_566
P5 Bi1 3.74(1) . 2_646
P5 Bi1 3.71(1) . 2_656
P5 Se1 2.19(1) . .
P5 Se3 2.20(1) . .
P5 Se4 2.20(1) . .
P5 Se5 3.41(1) . .
P5 Se6 3.50(1) . .
P5 Se9 3.51(1) . .
P5 Se10 3.82(1) . .
P5 P1 2.23(1) . .
P6 Bi1 3.714(9) . 2_656
P6 Bi2 3.984(9) . 2_666
P6 Bi3 3.83(1) . 2_666
P6 Se7 2.227(9) . 1_655
P6 Se8 3.84(1) . .
P6 Se10 3.57(1) . 1_565
P6 Se12 3.57(1) . 1_565
P6 Se14 2.18(1) . 1_565
P6 Se15 2.16(1) . .
P6 Se17 3.43(1) . .
P6 P2 2.23(1) . 1_565
